data_7111082
loop_
_publ_author_name
'Gerrard, Lee A.'
'Wood, Paul T.'

_publ_section_title
;
 Hydrothermal crystal engineering using hard and soft acids and bases:
 synthesis and X-ray crystal structures of the metal hydroxide-based
 phases M3M&#x2032;2(OH)2[NC5H3(CO2)2-2,4]4(H2O)4 (M = Co, Ni, Zn;
 M&#x2032; = Pd, Pt)
;
_journal_issue 21
_journal_name_full 'Chemical Communications'
_journal_page_first 2107
_journal_paper_doi 10.1039/b006094l
_journal_year 2000
_chemical_compound_source 'Hydrothermal synthesis'
_chemical_formula_moiety 'Pd2 Co3 C28 O22 N4 H22'
_chemical_formula_sum 'C28 H22 Co3 N4 O22 Pd2'
_chemical_formula_weight 1156.09
_chemical_melting_point ?
_chemical_name_systematic
; 
 ? 
;
_space_group_IT_number 2
_symmetry_cell_setting triclinic
_symmetry_space_group_name_Hall '-P 1'
_symmetry_space_group_name_H-M 'P -1'
_atom_sites_solution_hydrogens geom
_atom_sites_solution_primary direct
_atom_sites_solution_secondary difmap
_audit_creation_method 'SHELXL and manual editing'
_cell_angle_alpha 76.73(2)
_cell_angle_beta 89.38(1)
_cell_angle_gamma 85.06(2)
_cell_formula_units_Z 1
_cell_length_a 6.500(1)
_cell_length_b 7.957(4)
_cell_length_c 16.507(2)
_cell_measurement_temperature 293(2)
_cell_volume 827.8(5)
_computing_cell_refinement 'DENZO AND SCALEPACK (Otwinowski and Minor, 1985)'
_computing_data_collection 'MSC Raxis II control software'
_computing_data_reduction 'SHELX97-SHELXPRO (Sheldrick, 1997)'
_computing_molecular_graphics SHELXTL+XP
_computing_publication_material SHELXTL+XCIF
_computing_structure_refinement 'SHELXL-93 (Sheldrick, 1993)'
_computing_structure_solution 'SHELXS-86 (Sheldrick, 1990)'
_diffrn_ambient_temperature 293(2)
_diffrn_measurement_device 'Rigaku R-axis IIc'
_diffrn_measurement_method 'image plate oscillation photographs'
_diffrn_radiation_monochromator graphite
_diffrn_radiation_source 'rotating anode'
_diffrn_radiation_type MoK\a
_diffrn_radiation_wavelength 0.71073
_diffrn_reflns_av_R_equivalents 0.0439
_diffrn_reflns_av_sigmaI/netI 0.0577
_diffrn_reflns_limit_h_max 7
_diffrn_reflns_limit_h_min -7
_diffrn_reflns_limit_k_max 9
_diffrn_reflns_limit_k_min -9
_diffrn_reflns_limit_l_max 19
_diffrn_reflns_limit_l_min -19
_diffrn_reflns_number 4959
_diffrn_reflns_theta_max 25.54
_diffrn_reflns_theta_min 2.64
_exptl_absorpt_coefficient_mu 2.643
_exptl_absorpt_correction_type none
_exptl_crystal_colour pink
_exptl_crystal_density_diffrn 2.319
_exptl_crystal_density_meas ?
_exptl_crystal_description plate
_exptl_crystal_F_000 567
_exptl_crystal_size_max 0.16
_exptl_crystal_size_mid 0.14
_exptl_crystal_size_min 0.04
_refine_diff_density_max 0.670
_refine_diff_density_min -0.908
_refine_diff_density_rms 0.110
_refine_ls_extinction_method none
_refine_ls_goodness_of_fit_all 1.065
_refine_ls_goodness_of_fit_obs 1.107
_refine_ls_hydrogen_treatment riding
_refine_ls_matrix_type full
_refine_ls_number_parameters 268
_refine_ls_number_reflns 2689
_refine_ls_number_restraints 0
_refine_ls_restrained_S_all 1.655
_refine_ls_restrained_S_obs 1.107
_refine_ls_R_factor_all 0.0464
_refine_ls_R_factor_obs 0.0365
_refine_ls_shift/esd_max 0.000
_refine_ls_shift/esd_mean 0.000
_refine_ls_structure_factor_coef Fsqd
_refine_ls_weighting_details 'w=1/[\s^2^(Fo^2^)+(0.0579P)^2^+0.4256P] where P=(Fo^2^+2Fc^2^)/3'
_refine_ls_weighting_scheme calc
_refine_ls_wR_factor_all 0.1584
_refine_ls_wR_factor_obs 0.0991
_reflns_number_observed 2391
_reflns_number_total 2698
_reflns_observed_criterion >2sigma(I)
_cod_data_source_file b006094lsup1.cif
_cod_data_source_block 1a
_cod_depositor_comments
;
The following automatic conversions were performed:

'_chemical_melting_point' value 'n/a' was changed to '?' - the value
is undefined or not given.

'_symmetry_cell_setting' value
'Triclinic' changed to 'triclinic' according to
/home/saulius/struct/CIF-dictionaries/cif_core.dic dictionary named
'cif_core.dic' version 2.4.2 from 2011-04-26.

Automatic conversion script
Id: cif_fix_values 1891 2012-01-12 08:04:46Z andrius 

The following automatic conversions were performed:

'_exptl_crystal_density_meas' value 'not measured' was changed to '?'
- the value is perceived as not measured.

Automatic conversion script
Id: cif_fix_values 3008 2015-01-20 13:52:24Z robertas 

The following automatic conversions were performed:

'_refine_ls_weighting_scheme' value 'calc
w=1/[\s^2^(Fo^2^)+(0.0579P)^2^+0.4256P] where P=(Fo^2^+2Fc^2^)/3' was
changed to 'calc'. New tag '_refine_ls_weighting_details' was
created. The value of the new tag was set to
'w=1/[\s^2^(Fo^2^)+(0.0579P)^2^+0.4256P] where P=(Fo^2^+2Fc^2^)/3'.

Automatic conversion script
Id: cif_fix_values 3143 2015-03-26 13:38:13Z robertas 
;
_cod_original_cell_volume 827.8(4)
_cod_original_sg_symbol_H-M P-1
_cod_database_code 7111082

loop_
_symmetry_equiv_pos_as_xyz
'x, y, z'
'-x, -y, -z'

loop_
_atom_site_aniso_label
_atom_site_aniso_U_11
_atom_site_aniso_U_22
_atom_site_aniso_U_33
_atom_site_aniso_U_23
_atom_site_aniso_U_13
_atom_site_aniso_U_12
Pd1 0.0340(2) 0.0413(2) 0.0192(2) -0.00360(14) 0.00075(14) -0.0121(2)
Co1 0.0237(3) 0.0285(3) 0.0212(3) -0.0070(2) -0.0002(2) -0.0074(2)
Co2 0.0216(4) 0.0283(4) 0.0196(3) -0.0051(3) -0.0017(3) -0.0061(3)
O1 0.042(2) 0.067(2) 0.0260(15) -0.0019(15) 0.0011(14) -0.024(2)
O2 0.044(2) 0.070(2) 0.031(2) -0.004(2) -0.0042(14) -0.032(2)
O3 0.029(2) 0.047(2) 0.0216(13) -0.0075(12) 0.0006(11) -0.0081(12)
O4 0.0288(15) 0.045(2) 0.0216(13) -0.0084(12) -0.0025(11) -0.0080(12)
O5 0.042(2) 0.052(2) 0.0241(14) -0.0028(13) 0.0010(13) -0.0194(15)
O6 0.039(2) 0.053(2) 0.0256(14) -0.0068(14) -0.0017(12) -0.0215(14)
O7 0.0269(14) 0.0317(15) 0.0271(13) -0.0033(11) -0.0045(11) -0.0061(11)
O8 0.0270(15) 0.041(2) 0.0224(13) -0.0028(12) -0.0003(11) -0.0103(12)
O9 0.0291(14) 0.035(2) 0.0275(14) -0.0120(12) -0.0011(11) -0.0084(11)
O10 0.0298(14) 0.033(2) 0.0366(15) -0.0111(12) -0.0008(11) -0.0029(11)
O11 0.0245(13) 0.0311(14) 0.0205(12) -0.0063(11) -0.0019(10) -0.0063(11)
N1 0.034(2) 0.039(2) 0.021(2) -0.0078(14) 0.0005(14) -0.0094(15)
N2 0.034(2) 0.037(2) 0.022(2) -0.0049(14) 0.0016(14) -0.0082(15)
C1 0.029(2) 0.038(2) 0.024(2) -0.008(2) 0.001(2) -0.009(2)
C2 0.030(2) 0.038(2) 0.024(2) -0.007(2) -0.001(2) -0.009(2)
C3 0.031(2) 0.029(2) 0.024(2) -0.007(2) -0.001(2) -0.007(2)
C4 0.031(2) 0.044(2) 0.024(2) -0.008(2) 0.000(2) -0.014(2)
C5 0.035(2) 0.048(3) 0.023(2) -0.007(2) -0.004(2) -0.015(2)
C6 0.032(2) 0.045(3) 0.029(2) -0.004(2) 0.001(2) -0.014(2)
C7 0.029(2) 0.028(2) 0.024(2) -0.010(2) -0.002(2) -0.005(2)
C8 0.031(2) 0.032(2) 0.025(2) -0.007(2) 0.001(2) -0.010(2)
C9 0.029(2) 0.036(2) 0.025(2) -0.008(2) 0.000(2) -0.011(2)
C10 0.029(2) 0.030(2) 0.023(2) -0.006(2) -0.002(2) -0.005(2)
C11 0.030(2) 0.043(2) 0.025(2) -0.004(2) -0.002(2) -0.011(2)
C12 0.029(2) 0.050(3) 0.024(2) -0.007(2) -0.004(2) -0.012(2)
C13 0.031(2) 0.037(2) 0.029(2) -0.007(2) 0.005(2) -0.009(2)
C14 0.028(2) 0.029(2) 0.023(2) -0.010(2) 0.001(2) -0.0073(15)

loop_
_atom_site_label
_atom_site_type_symbol
_atom_site_fract_x
_atom_site_fract_y
_atom_site_fract_z
_atom_site_U_iso_or_equiv
_atom_site_thermal_displace_type
_atom_site_occupancy
_atom_site_calc_flag
_atom_site_refinement_flags
Pd1 Pd 0.50612(5) 0.27489(4) 0.46182(2) 0.03148(15) Uani 1 d .
Co1 Co 0.01881(7) -0.17262(7) 0.97229(3) 0.0240(2) Uani 1 d .
Co2 Co 0.5000 0.0000 1.0000 0.0230(2) Uani 1 d S
O1 O 0.7401(5) 0.3307(5) 0.5235(2) 0.0452(8) Uani 1 d .
O2 O 0.8533(5) 0.3101(5) 0.6521(2) 0.0482(9) Uani 1 d .
O3 O 0.1251(4) -0.0674(4) 0.8547(2) 0.0324(6) Uani 1 d .
O4 O 0.4595(4) -0.0667(4) 0.8835(2) 0.0312(6) Uani 1 d .
O5 O 0.2758(5) 0.2233(4) 0.3940(2) 0.0392(7) Uani 1 d .
O6 O 0.1623(5) 0.2709(4) 0.2635(2) 0.0386(7) Uani 1 d .
O7 O 0.5699(4) 0.7361(3) 0.0590(2) 0.0289(6) Uani 1 d .
O8 O 0.9081(4) 0.6973(4) 0.0872(2) 0.0302(6) Uani 1 d .
O9 O -0.1854(4) -0.2962(4) 0.9052(2) 0.0295(6) Uani 1 d .
O10 O 0.2473(4) -0.3844(4) 0.9863(2) 0.0326(6) Uani 1 d .
O11 O 0.2011(4) -0.0366(3) 1.03472(15) 0.0250(5) Uani 1 d .
H11 H 0.2068(4) -0.1001(3) 1.09314(15) 0.030 Uiso 1 calc R
N1 N 0.4158(6) 0.1604(5) 0.5768(2) 0.0311(8) Uani 1 d .
N2 N 0.6032(6) 0.3925(5) 0.3504(2) 0.0307(8) Uani 1 d .
C1 C 0.5514(6) 0.1740(5) 0.6352(2) 0.0298(9) Uani 1 d .
C2 C 0.5253(6) 0.1030(5) 0.7178(2) 0.0302(8) Uani 1 d .
H2 H 0.6244(6) 0.1113(5) 0.7566(2) 0.036 Uiso 1 calc R
C3 C 0.3504(6) 0.0187(5) 0.7431(2) 0.0276(8) Uani 1 d .
C4 C 0.2088(6) 0.0061(6) 0.6822(2) 0.0321(9) Uani 1 d .
H4 H 0.0891(6) -0.0492(6) 0.6971(2) 0.038 Uiso 1 calc R
C5 C 0.2484(7) 0.0768(6) 0.5996(2) 0.0349(10) Uani 1 d .
H5 H 0.1558(7) 0.0657(6) 0.5590(2) 0.042 Uiso 1 calc R
C6 C 0.7327(6) 0.2781(6) 0.6035(3) 0.0356(10) Uani 1 d .
C7 C 0.3079(6) -0.0465(5) 0.8349(2) 0.0260(8) Uani 1 d .
C8 C 0.4703(6) 0.3944(5) 0.2883(2) 0.0289(8) Uani 1 d .
C9 C 0.5040(6) 0.4831(5) 0.2083(2) 0.0296(8) Uani 1 d .
H9 H 0.4082(6) 0.4865(5) 0.1664(2) 0.035 Uiso 1 calc R
C10 C 0.6830(6) 0.5676(5) 0.1906(2) 0.0273(8) Uani 1 d .
C11 C 0.8221(7) 0.5586(6) 0.2550(2) 0.0329(9) Uani 1 d .
H11 H 0.9459(7) 0.6098(6) 0.2444(2) 0.040 Uiso 1 calc R
C12 C 0.7759(6) 0.4736(6) 0.3345(2) 0.0341(10) Uani 1 d .
H12 H 0.8663(6) 0.4726(6) 0.3779(2) 0.041 Uiso 1 calc R
C13 C 0.2870(6) 0.2896(6) 0.3153(2) 0.0320(9) Uani 1 d .
C14 C 0.7255(6) 0.6739(5) 0.1049(2) 0.0255(8) Uani 1 d .

loop_
_atom_type_symbol
_atom_type_description
_atom_type_scat_dispersion_real
_atom_type_scat_dispersion_imag
_atom_type_scat_source
C C 0.0033 0.0016 'International Tables Vol C Tables 4.2.6.8 and 6.1.1.4'
H H 0.0000 0.0000 'International Tables Vol C Tables 4.2.6.8 and 6.1.1.4'
N N 0.0061 0.0033 'International Tables Vol C Tables 4.2.6.8 and 6.1.1.4'
O O 0.0106 0.0060 'International Tables Vol C Tables 4.2.6.8 and 6.1.1.4'
Co Co 0.3494 0.9721 'International Tables Vol C Tables 4.2.6.8 and 6.1.1.4'
Pd Pd -0.9988 1.0072 'International Tables Vol C Tables 4.2.6.8 and 6.1.1.4'

loop_
_geom_angle_atom_site_label_1
_geom_angle_atom_site_label_2
_geom_angle_atom_site_label_3
_geom_angle
_geom_angle_site_symmetry_1
_geom_angle_site_symmetry_3
O1 Pd1 N2 95.01(13) . .
O1 Pd1 O5 177.16(11) . .
N2 Pd1 O5 82.17(13) . .
O1 Pd1 N1 82.79(13) . .
N2 Pd1 N1 177.74(12) . .
O5 Pd1 N1 100.03(13) . .
O3 Co1 O11 91.45(11) . 2_557
O3 Co1 O8 174.05(11) . 1_446
O11 Co1 O8 92.19(11) 2_557 1_446
O3 Co1 O11 95.67(10) . .
O11 Co1 O11 85.11(10) 2_557 .
O8 Co1 O11 89.33(10) 1_446 .
O3 Co1 O10 90.79(12) . .
O11 Co1 O10 176.75(10) 2_557 .
O8 Co1 O10 85.78(11) 1_446 .
O11 Co1 O10 92.32(11) . .
O3 Co1 O9 83.57(11) . .
O11 Co1 O9 90.74(10) 2_557 .
O8 Co1 O9 91.67(10) 1_446 .
O11 Co1 O9 175.77(10) . .
O10 Co1 O9 91.85(11) . .
O11 Co2 O11 180.000(2) . 2_657
O11 Co2 O7 93.56(11) . 2_666
O11 Co2 O7 86.44(11) 2_657 2_666
O11 Co2 O7 86.44(11) . 1_546
O11 Co2 O7 93.56(11) 2_657 1_546
O7 Co2 O7 180.000(1) 2_666 1_546
O11 Co2 O4 86.80(10) . 2_657
O11 Co2 O4 93.20(10) 2_657 2_657
O7 Co2 O4 90.68(11) 2_666 2_657
O7 Co2 O4 89.32(11) 1_546 2_657
O11 Co2 O4 93.20(10) . .
O11 Co2 O4 86.80(10) 2_657 .
O7 Co2 O4 89.32(11) 2_666 .
O7 Co2 O4 90.68(11) 1_546 .
O4 Co2 O4 180.000(1) 2_657 .
C6 O1 Pd1 115.2(3) . .
C7 O3 Co1 126.4(3) . .
C7 O4 Co2 132.5(3) . .
C13 O5 Pd1 114.4(3) . .
C14 O7 Co2 126.0(2) . 1_564
C14 O8 Co1 126.5(2) . 1_664
Co2 O11 Co1 121.15(13) . 2_557
Co2 O11 Co1 120.53(12) . .
Co1 O11 Co1 94.89(10) 2_557 .
C5 N1 C1 119.3(3) . .
C5 N1 Pd1 129.0(3) . .
C1 N1 Pd1 111.7(3) . .
C12 N2 C8 120.1(3) . .
C12 N2 Pd1 126.2(3) . .
C8 N2 Pd1 113.6(3) . .
N1 C1 C2 122.3(4) . .
N1 C1 C6 115.4(3) . .
C2 C1 C6 122.3(3) . .
C1 C2 C3 119.4(4) . .
C2 C3 C4 118.1(4) . .
C2 C3 C7 120.4(3) . .
C4 C3 C7 121.3(4) . .
C5 C4 C3 119.3(4) . .
N1 C5 C4 121.6(4) . .
O2 C6 O1 125.0(4) . .
O2 C6 C1 120.1(4) . .
O1 C6 C1 114.8(3) . .
O3 C7 O4 126.6(4) . .
O3 C7 C3 116.8(3) . .
O4 C7 C3 116.6(4) . .
N2 C8 C9 121.5(4) . .
N2 C8 C13 113.9(3) . .
C9 C8 C13 124.6(3) . .
C8 C9 C10 119.2(3) . .
C9 C10 C11 118.4(4) . .
C9 C10 C14 122.0(3) . .
C11 C10 C14 119.5(4) . .
C12 C11 C10 119.7(4) . .
N2 C12 C11 121.1(4) . .
O6 C13 O5 124.1(4) . .
O6 C13 C8 120.2(3) . .
O5 C13 C8 115.6(3) . .
O8 C14 O7 126.2(4) . .
O8 C14 C10 117.2(3) . .
O7 C14 C10 116.6(3) . .

loop_
_geom_bond_atom_site_label_1
_geom_bond_atom_site_label_2
_geom_bond_distance
_geom_bond_site_symmetry_2
Pd1 O1 1.976(3) .
Pd1 N2 1.986(3) .
Pd1 O5 2.004(3) .
Pd1 N1 2.013(3) .
Co1 O3 2.067(3) .
Co1 O11 2.082(3) 2_557
Co1 O8 2.094(3) 1_446
Co1 O11 2.097(2) .
Co1 O10 2.120(3) .
Co1 O9 2.171(2) .
Co2 O11 2.045(2) .
Co2 O11 2.045(2) 2_657
Co2 O7 2.115(3) 2_666
Co2 O7 2.115(3) 1_546
Co2 O4 2.134(2) 2_657
Co2 O4 2.134(2) .
O1 C6 1.291(5) .
O2 C6 1.210(5) .
O3 C7 1.244(5) .
O4 C7 1.254(4) .
O5 C13 1.288(5) .
O6 C13 1.227(5) .
O7 C14 1.265(5) .
O7 Co2 2.115(3) 1_564
O8 C14 1.239(5) .
O8 Co1 2.093(3) 1_664
O11 Co1 2.082(3) 2_557
N1 C5 1.330(5) .
N1 C1 1.342(5) .
N2 C12 1.337(5) .
N2 C8 1.344(5) .
C1 C2 1.365(5) .
C1 C6 1.518(6) .
C2 C3 1.382(6) .
C3 C4 1.397(5) .
C3 C7 1.514(5) .
C4 C5 1.381(6) .
C8 C9 1.373(5) .
C8 C13 1.518(5) .
C9 C10 1.388(5) .
C10 C11 1.389(6) .
C10 C14 1.508(5) .
C11 C12 1.374(6) .
